data_7158932
loop_
_publ_author_name
'Kurimoto, Taichi'
'Inagaki, Yusuke'
'Ohara, Kazuaki'
'Yamaguchi, Kentaro'
'Setaka, Wataru'

_publ_section_title
;
 Synthesis and Rotational Dynamics of Diazamacrocycles Having Bridged
 1,4-Naphthylene as Framed Molecular Rotors
;
_journal_name_full 'Organic &amp; Biomolecular Chemistry'
_journal_paper_doi 10.1039/D2OB01613C
_journal_year 2022
_chemical_compound_source no
_chemical_formula_moiety 'C38 H62 N2'
_chemical_formula_sum 'C38 H62 N2'
_chemical_formula_weight 546.89
_chemical_melting_point 325.9(5)
_chemical_name_common C14NNp
_chemical_name_systematic C14Np
_space_group_crystal_system monoclinic
_space_group_IT_number 14
_space_group_name_Hall '-P 2ybc'
_space_group_name_H-M_alt 'P 1 21/c 1'
_atom_sites_solution_hydrogens geom
_audit_creation_method SHELXL-2018/3
_audit_update_record
;
2022-08-19 deposited with the CCDC.	2022-10-14 downloaded from the CCDC.
;
_cell_angle_alpha 90
_cell_angle_beta 90.057(6)
_cell_angle_gamma 90
_cell_formula_units_Z 4
_cell_length_a 11.7462(14)
_cell_length_b 9.5109(12)
_cell_length_c 30.593(4)
_cell_measurement_reflns_used 9785
_cell_measurement_temperature 123(2)
_cell_measurement_theta_max 74.60
_cell_measurement_theta_min 3.76
_cell_volume 3417.8(7)
_computing_cell_refinement 'APEX3 v2019.1-0 (Bruker AXS)'
_computing_data_collection 'APEX3 v2019.1-0 (Bruker AXS)'
_computing_data_reduction 'SAINT V8.40A (Bruker Nano, Inc., 2019)'
_computing_molecular_graphics 'Ortep-3 for Windows (Farrugia, 2020)'
_computing_publication_material 'WinGX (Farrugia, 2020)'
_computing_structure_refinement 'SHELXL-2018/3 (Sheldrick, 2018)'
_computing_structure_solution 'Sir-2019 (IUCr, 2019)'
_diffrn_ambient_temperature 123(2)
_diffrn_detector_area_resol_mean 7.3910
_diffrn_measured_fraction_theta_full 0.981
_diffrn_measured_fraction_theta_max 0.970
_diffrn_measurement_device_type 'Bruker D8 goniometer'
_diffrn_measurement_method 'omega scans'
_diffrn_radiation_monochromator 'multilayered conforcal mirror'
_diffrn_radiation_type CuK\a
_diffrn_radiation_wavelength 1.54178
_diffrn_reflns_av_R_equivalents 0.0648
_diffrn_reflns_av_unetI/netI 0.0621
_diffrn_reflns_Laue_measured_fraction_full 0.981
_diffrn_reflns_Laue_measured_fraction_max 0.970
_diffrn_reflns_limit_h_max 14
_diffrn_reflns_limit_h_min -14
_diffrn_reflns_limit_k_max 11
_diffrn_reflns_limit_k_min -10
_diffrn_reflns_limit_l_max 38
_diffrn_reflns_limit_l_min -38
_diffrn_reflns_number 35956
_diffrn_reflns_point_group_measured_fraction_full 0.981
_diffrn_reflns_point_group_measured_fraction_max 0.970
_diffrn_reflns_theta_full 67.679
_diffrn_reflns_theta_max 75.190
_diffrn_reflns_theta_min 2.889
_exptl_absorpt_coefficient_mu 0.445
_exptl_absorpt_correction_T_max 0.957
_exptl_absorpt_correction_T_min 0.817
_exptl_absorpt_correction_type multi-scan
_exptl_absorpt_process_details
;
SADABS-2016/2 - Bruker AXS area detector scaling and absorption correction
;
_exptl_crystal_colour colorless
_exptl_crystal_density_diffrn 1.063
_exptl_crystal_description prism
_exptl_crystal_F_000 1216
_exptl_crystal_recrystallization_method 'Re-crystallisation from solvent: ethanol'
_exptl_crystal_size_max 0.320
_exptl_crystal_size_mid 0.200
_exptl_crystal_size_min 0.100
_refine_diff_density_max 0.448
_refine_diff_density_min -0.412
_refine_diff_density_rms 0.087
_refine_ls_extinction_method none
_refine_ls_goodness_of_fit_ref 1.144
_refine_ls_hydrogen_treatment constr
_refine_ls_matrix_type full
_refine_ls_number_parameters 380
_refine_ls_number_reflns 6841
_refine_ls_number_restraints 29
_refine_ls_restrained_S_all 1.143
_refine_ls_R_factor_all 0.1059
_refine_ls_R_factor_gt 0.0994
_refine_ls_shift/su_max 0.000
_refine_ls_shift/su_mean 0.000
_refine_ls_structure_factor_coef Fsqd
_refine_ls_weighting_details 'w=1/[\s^2^(Fo^2^)+(0.0486P)^2^+10.8251P] where P=(Fo^2^+2Fc^2^)/3'
_refine_ls_weighting_scheme calc
_refine_ls_wR_factor_gt 0.2720
_refine_ls_wR_factor_ref 0.2750
_reflns_Friedel_coverage 0.000
_reflns_number_gt 6068
_reflns_number_total 6841
_reflns_threshold_expression 'I > 2\s(I)'
_cod_data_source_file d2ob01613c2.cif
_cod_data_source_block C14NNp
_cod_depositor_comments
;
The following automatic conversions were performed:

data item '_chemical_melting_point' value '325.4-326.3 K' was changed
to '325.9(5)' -- the average value was taken and precision was
estimated.

data item '_exptl_absorpt_correction_type' value 'Multi-Scan' was
changed to 'multi-scan' in accordance with the
/home/data/users/saulius/crontab/automatic-downloads/rss-feeds/RSC/lib/dictionaries/cif_core.dic
dictionary named 'cif_core.dic' version 2.4.2 last updated on
2011-04-26.

Automatic conversion script
Id: cif_fix_values 7556 2019-12-06 15:28:31Z antanas 
;
_cod_original_sg_symbol_H-M 'P 21/c'
_cod_database_code 7158932
_shelx_shelxl_version_number 2018/3
_shelx_space_group_comment
;
The symmetry employed for this shelxl refinement is uniquely defined
by the following loop, which should always be used as a source of
symmetry information in preference to the above space-group names.
They are only intended as comments.
;
_shelx_estimated_absorpt_t_min 0.871
_shelx_estimated_absorpt_t_max 0.957

loop_
_space_group_symop_operation_xyz
'x, y, z'
'-x, y+1/2, -z+1/2'
'-x, -y, -z'
'x, -y-1/2, z-1/2'

loop_
_atom_site_label
_atom_site_type_symbol
_atom_site_fract_x
_atom_site_fract_y
_atom_site_fract_z
_atom_site_U_iso_or_equiv
_atom_site_adp_type
_atom_site_occupancy
_atom_site_site_symmetry_order
_atom_site_calc_flag
_atom_site_refinement_flags_posn
_atom_site_refinement_flags_adp
_atom_site_refinement_flags_occupancy
_atom_site_disorder_assembly
_atom_site_disorder_group
N1 N 0.0625(2) 0.6244(3) 0.17269(9) 0.0302(6) Uani 1 1 d . . . . .
N2 N 0.4498(2) 0.3859(3) 0.08755(9) 0.0308(7) Uani 1 1 d . . . . .
C1 C 0.1613(3) 0.5652(4) 0.15155(11) 0.0286(7) Uani 1 1 d . . . . .
C2 C 0.2490(3) 0.5045(5) 0.17489(11) 0.0356(8) Uani 1 1 d . . . . .
H2 H 0.244455 0.501195 0.205880 0.043 Uiso 1 1 calc R U . . .
C3 C 0.3443(3) 0.4477(4) 0.15403(12) 0.0333(8) Uani 1 1 d . . . . .
H3 H 0.403841 0.409128 0.171335 0.040 Uiso 1 1 calc R U . . .
C4 C 0.3546(3) 0.4459(4) 0.10954(11) 0.0286(7) Uani 1 1 d . . . . .
C5 C 0.2629(3) 0.5042(4) 0.08367(11) 0.0266(7) Uani 1 1 d . . . . .
C6 C 0.2636(3) 0.4978(4) 0.03744(11) 0.0315(8) Uani 1 1 d . . . . .
H6 H 0.325813 0.454730 0.022801 0.038 Uiso 1 1 calc R U . . .
C7 C 0.1749(3) 0.5534(4) 0.01347(11) 0.0357(8) Uani 1 1 d . . . . .
H7 H 0.175754 0.546935 -0.017520 0.043 Uiso 1 1 calc R U . . .
C8 C 0.0835(3) 0.6194(4) 0.03463(12) 0.0337(8) Uani 1 1 d . . . . .
H8 H 0.024024 0.660019 0.017780 0.040 Uiso 1 1 calc R U . . .
C9 C 0.0792(3) 0.6259(4) 0.07907(11) 0.0299(7) Uani 1 1 d . . . . .
H9 H 0.016398 0.670344 0.092919 0.036 Uiso 1 1 calc R U . . .
C10 C 0.1683(3) 0.5666(4) 0.10508(11) 0.0275(7) Uani 1 1 d . . . . .
C11 C 0.0913(3) 0.7542(4) 0.19636(11) 0.0339(8) Uani 1 1 d . . . . .
H11A H 0.149447 0.732530 0.218795 0.041 Uiso 1 1 calc R U . . .
H11B H 0.022498 0.788867 0.211637 0.041 Uiso 1 1 calc R U . . .
C12 C 0.1358(3) 0.8690(4) 0.16691(12) 0.0362(8) Uani 1 1 d . . . . .
H12A H 0.077840 0.889677 0.144308 0.043 Uiso 1 1 calc R U . . .
H12B H 0.204811 0.834229 0.151805 0.043 Uiso 1 1 calc R U . . .
C13 C 0.1656(3) 1.0065(5) 0.19100(13) 0.0399(9) Uani 1 1 d . . . . .
H13A H 0.191440 1.076477 0.169199 0.048 Uiso 1 1 calc R U . . .
H13B H 0.095543 1.043703 0.204736 0.048 Uiso 1 1 calc R U . . .
C14 C 0.2579(3) 0.9923(5) 0.22645(13) 0.0410(9) Uani 1 1 d . . . . .
H14A H 0.269375 1.085171 0.240406 0.049 Uiso 1 1 calc R U . . .
H14B H 0.230402 0.926707 0.249231 0.049 Uiso 1 1 calc R U . . .
C15 C 0.3723(3) 0.9395(5) 0.20942(13) 0.0434(10) Uani 1 1 d . . . . .
H15A H 0.402888 1.008771 0.188300 0.052 Uiso 1 1 calc R U . . .
H15B H 0.360233 0.850011 0.193575 0.052 Uiso 1 1 calc R U . . .
C16 C 0.4604(3) 0.9159(5) 0.24556(13) 0.0422(9) Uani 1 1 d . . . . .
H16A H 0.428012 0.850819 0.267529 0.051 Uiso 1 1 calc R U . . .
H16B H 0.475477 1.006630 0.260340 0.051 Uiso 1 1 calc R U . . .
C17 C 0.5733(3) 0.8556(5) 0.22911(13) 0.0396(9) Uani 1 1 d . . . . .
H17A H 0.616919 0.819677 0.254471 0.048 Uiso 1 1 calc R U . . .
H17B H 0.556833 0.774675 0.209738 0.048 Uiso 1 1 calc R U . . .
C18 C 0.6472(3) 0.9596(4) 0.20438(13) 0.0389(9) Uani 1 1 d . . . . .
H18A H 0.660910 1.042638 0.223160 0.047 Uiso 1 1 calc R U . . .
H18B H 0.605449 0.991817 0.178101 0.047 Uiso 1 1 calc R U . . .
C19 C 0.7624(3) 0.8985(4) 0.19016(13) 0.0388(9) Uani 1 1 d . . . . .
H19A H 0.804293 0.867693 0.216578 0.047 Uiso 1 1 calc R U . . .
H19B H 0.807468 0.974287 0.176263 0.047 Uiso 1 1 calc R U . . .
C20 C 0.7551(3) 0.7740(4) 0.15826(12) 0.0364(8) Uani 1 1 d . . . . .
H20A H 0.832816 0.737948 0.152746 0.044 Uiso 1 1 calc R U . . .
H20B H 0.710691 0.697565 0.172085 0.044 Uiso 1 1 calc R U . . .
C21 C 0.6997(4) 0.8120(5) 0.11449(13) 0.0431(9) Uani 1 1 d . . . . .
H21A H 0.628348 0.864010 0.120375 0.052 Uiso 1 1 calc R U . . .
H21B H 0.751354 0.876241 0.098507 0.052 Uiso 1 1 calc R U . . .
C22 C 0.6722(4) 0.6867(5) 0.08495(13) 0.0414(9) Uani 1 1 d . . . . .
H22A H 0.648523 0.721792 0.055869 0.050 Uiso 1 1 calc R U . . .
H22B H 0.741863 0.629487 0.080959 0.050 Uiso 1 1 calc R U . . .
C23 C 0.5783(3) 0.5939(4) 0.10346(13) 0.0390(9) Uani 1 1 d . . . . .
H23A H 0.516375 0.654563 0.114678 0.047 Uiso 1 1 calc R U . . .
H23B H 0.609148 0.539635 0.128416 0.047 Uiso 1 1 calc R U . . .
C24 C 0.5290(3) 0.4918(4) 0.06988(12) 0.0338(8) Uani 1 1 d . . . . .
H24A H 0.488613 0.546786 0.047183 0.041 Uiso 1 1 calc R U . . .
H24B H 0.592749 0.442173 0.055427 0.041 Uiso 1 1 calc R U . . .
C25 C 0.5085(3) 0.2722(4) 0.11121(12) 0.0348(8) Uani 1 1 d . . . . .
H25A H 0.453663 0.224911 0.130895 0.042 Uiso 1 1 calc R U . . .
H25B H 0.569607 0.313177 0.129506 0.042 Uiso 1 1 calc R U . . .
C26 C 0.5598(3) 0.1642(4) 0.08057(14) 0.0392(9) Uani 1 1 d . U . . .
H26A H 0.600693 0.092905 0.098185 0.047 Uiso 1 1 calc R U . A 1
H26B H 0.616497 0.211534 0.061706 0.047 Uiso 1 1 calc R U . A 1
C27 C 0.4731(4) 0.0893(6) 0.05146(18) 0.0393(13) Uani 0.843(10) 1 d . U P B 1
H27A H 0.436184 0.159933 0.032386 0.047 Uiso 0.843(10) 1 calc R U P B 1
H27B H 0.514280 0.022461 0.032334 0.047 Uiso 0.843(10) 1 calc R U P B 1
C28 C 0.3811(4) 0.0094(6) 0.07591(17) 0.0422(14) Uani 0.843(10) 1 d . U P B 1
H28A H 0.332170 0.077338 0.091627 0.051 Uiso 0.843(10) 1 calc R U P B 1
H28B H 0.417355 -0.052389 0.097945 0.051 Uiso 0.843(10) 1 calc R U P B 1
C127 C 0.4762(16) 0.026(3) 0.0742(8) 0.033(6) Uani 0.157(10) 1 d D U P B 2
H12C H 0.517401 -0.048746 0.058306 0.039 Uiso 0.157(10) 1 calc R U P B 2
H12D H 0.453791 -0.011167 0.103192 0.039 Uiso 0.157(10) 1 calc R U P B 2
C128 C 0.3696(14) 0.0693(18) 0.0485(7) 0.029(6) Uani 0.157(10) 1 d D . P B 2
H12E H 0.389096 0.106948 0.019239 0.035 Uiso 0.157(10) 1 calc R U P B 2
H12F H 0.323334 0.139150 0.064567 0.035 Uiso 0.157(10) 1 calc R U P B 2
C29 C 0.3061(4) -0.0811(5) 0.04519(16) 0.0514(11) Uani 1 1 d D . . . .
H29A H 0.356202 -0.150884 0.030815 0.062 Uiso 1 1 calc R U . B 1
H29B H 0.251873 -0.134240 0.063619 0.062 Uiso 1 1 calc R U . B 1
C30 C 0.2376(4) -0.0069(5) 0.00945(15) 0.0527(11) Uani 1 1 d . . . . .
H30A H 0.291079 0.027588 -0.013135 0.063 Uiso 1 1 calc R U . . .
H30B H 0.186772 -0.076561 -0.004599 0.063 Uiso 1 1 calc R U . . .
C31 C 0.1657(4) 0.1164(5) 0.02526(15) 0.0519(11) Uani 1 1 d . . . . .
H31A H 0.216953 0.188891 0.037648 0.062 Uiso 1 1 calc R U . . .
H31B H 0.126337 0.158541 -0.000185 0.062 Uiso 1 1 calc R U . . .
C32 C 0.0774(4) 0.0777(5) 0.05946(14) 0.0434(9) Uani 1 1 d . . . . .
H32A H 0.117061 0.036058 0.084927 0.052 Uiso 1 1 calc R U . . .
H32B H 0.026832 0.004454 0.047104 0.052 Uiso 1 1 calc R U . . .
C33 C 0.0039(4) 0.1995(4) 0.07545(13) 0.0420(9) Uani 1 1 d . . . . .
H33A H 0.054010 0.275642 0.086262 0.050 Uiso 1 1 calc R U . . .
H33B H -0.040646 0.237057 0.050576 0.050 Uiso 1 1 calc R U . . .
C34 C -0.0773(3) 0.1562(4) 0.11173(13) 0.0399(9) Uani 1 1 d . . . . .
H34A H -0.031704 0.128388 0.137553 0.048 Uiso 1 1 calc R U . . .
H34B H -0.120055 0.072229 0.101926 0.048 Uiso 1 1 calc R U . . .
C35 C -0.1625(3) 0.2678(4) 0.12585(14) 0.0400(9) Uani 1 1 d . . . . .
H35A H -0.211127 0.227559 0.149095 0.048 Uiso 1 1 calc R U . . .
H35B H -0.212328 0.289713 0.100642 0.048 Uiso 1 1 calc R U . . .
C36 C -0.1115(3) 0.4053(4) 0.14273(13) 0.0361(8) Uani 1 1 d . . . . .
H36A H -0.174155 0.467912 0.152207 0.043 Uiso 1 1 calc R U . . .
H36B H -0.071123 0.452591 0.118436 0.043 Uiso 1 1 calc R U . . .
C37 C -0.0285(3) 0.3856(4) 0.18091(12) 0.0356(8) Uani 1 1 d . . . . .
H37A H -0.064345 0.324449 0.203170 0.043 Uiso 1 1 calc R U . . .
H37B H 0.040685 0.337351 0.170167 0.043 Uiso 1 1 calc R U . . .
C38 C 0.0059(3) 0.5242(4) 0.20230(12) 0.0364(9) Uani 1 1 d . . . . .
H38A H -0.063006 0.569372 0.214473 0.044 Uiso 1 1 calc R U . . .
H38B H 0.057850 0.503598 0.227000 0.044 Uiso 1 1 calc R U . . .

loop_
_atom_site_aniso_label
_atom_site_aniso_U_11
_atom_site_aniso_U_22
_atom_site_aniso_U_33
_atom_site_aniso_U_23
_atom_site_aniso_U_13
_atom_site_aniso_U_12
N1 0.0248(14) 0.0349(17) 0.0308(14) -0.0010(12) -0.0053(11) 0.0019(12)
N2 0.0225(13) 0.0341(16) 0.0357(15) -0.0010(12) -0.0062(11) 0.0029(12)
C1 0.0221(15) 0.0321(18) 0.0315(17) -0.0005(14) -0.0061(13) -0.0012(14)
C2 0.0307(18) 0.050(2) 0.0263(16) 0.0005(15) -0.0083(13) 0.0037(17)
C3 0.0235(16) 0.041(2) 0.0352(18) -0.0005(15) -0.0120(13) 0.0046(15)
C4 0.0195(15) 0.0302(18) 0.0360(17) -0.0005(14) -0.0073(13) -0.0003(13)
C5 0.0208(15) 0.0275(17) 0.0313(16) 0.0002(13) -0.0082(12) -0.0032(13)
C6 0.0264(16) 0.0355(19) 0.0325(17) -0.0025(14) -0.0035(13) -0.0020(15)
C7 0.0362(19) 0.045(2) 0.0258(16) -0.0005(15) -0.0093(14) -0.0011(17)
C8 0.0290(17) 0.038(2) 0.0342(18) 0.0034(15) -0.0138(14) 0.0032(15)
C9 0.0232(16) 0.0311(18) 0.0355(18) 0.0015(14) -0.0061(13) 0.0021(14)
C10 0.0226(15) 0.0291(17) 0.0308(16) 0.0014(13) -0.0079(12) -0.0018(13)
C11 0.0298(17) 0.041(2) 0.0310(17) -0.0048(15) -0.0061(14) 0.0033(15)
C12 0.0347(19) 0.038(2) 0.0363(19) -0.0030(16) -0.0070(15) 0.0028(16)
C13 0.0353(19) 0.041(2) 0.043(2) -0.0056(17) -0.0044(16) 0.0033(17)
C14 0.035(2) 0.046(2) 0.043(2) -0.0103(18) -0.0054(16) -0.0009(18)
C15 0.0335(19) 0.057(3) 0.039(2) -0.0066(18) -0.0065(16) 0.0000(19)
C16 0.040(2) 0.049(2) 0.038(2) -0.0029(17) -0.0066(16) 0.0036(19)
C17 0.035(2) 0.043(2) 0.041(2) -0.0041(17) -0.0089(16) 0.0025(17)
C18 0.039(2) 0.034(2) 0.044(2) -0.0048(16) -0.0114(16) 0.0044(16)
C19 0.0320(19) 0.039(2) 0.046(2) -0.0024(17) -0.0101(15) -0.0053(16)
C20 0.0299(18) 0.033(2) 0.046(2) -0.0016(16) -0.0071(15) 0.0017(15)
C21 0.047(2) 0.037(2) 0.045(2) 0.0039(17) -0.0098(17) -0.0105(18)
C22 0.045(2) 0.040(2) 0.039(2) -0.0018(17) -0.0038(16) -0.0085(18)
C23 0.039(2) 0.040(2) 0.039(2) -0.0045(16) -0.0035(16) -0.0051(17)
C24 0.0280(17) 0.039(2) 0.0345(18) -0.0042(15) -0.0038(14) -0.0011(15)
C25 0.0262(17) 0.035(2) 0.043(2) -0.0004(16) -0.0110(14) 0.0045(15)
C26 0.0268(17) 0.035(2) 0.056(2) -0.0054(17) -0.0084(16) 0.0020(15)
C27 0.035(2) 0.033(3) 0.050(3) -0.009(2) -0.004(2) 0.0004(19)
C28 0.040(3) 0.042(3) 0.045(3) 0.000(2) -0.008(2) -0.003(2)
C127 0.022(10) 0.038(12) 0.038(12) 0.007(10) -0.003(8) -0.007(9)
C128 0.016(10) 0.038(13) 0.033(12) 0.008(10) 0.000(8) 0.004(9)
C29 0.038(2) 0.049(3) 0.067(3) -0.016(2) -0.001(2) -0.010(2)
C30 0.057(3) 0.049(3) 0.052(3) -0.003(2) 0.007(2) -0.002(2)
C31 0.060(3) 0.044(3) 0.052(2) 0.003(2) 0.005(2) 0.002(2)
C32 0.043(2) 0.038(2) 0.049(2) 0.0031(18) -0.0039(18) -0.0024(18)
C33 0.046(2) 0.035(2) 0.046(2) 0.0031(17) -0.0054(17) -0.0033(18)
C34 0.0355(19) 0.035(2) 0.049(2) 0.0028(17) -0.0078(16) -0.0070(17)
C35 0.0276(18) 0.035(2) 0.058(2) 0.0042(18) -0.0093(16) -0.0038(16)
C36 0.0249(17) 0.034(2) 0.049(2) 0.0047(16) -0.0083(15) 0.0022(15)
C37 0.0289(17) 0.039(2) 0.0386(19) 0.0061(16) -0.0039(14) 0.0024(16)
C38 0.0293(18) 0.049(2) 0.0314(18) 0.0010(16) -0.0019(14) 0.0005(16)

loop_
_atom_type_symbol
_atom_type_description
_atom_type_scat_dispersion_real
_atom_type_scat_dispersion_imag
_atom_type_scat_source
C C 0.0181 0.0091 'International Tables Vol C Tables 4.2.6.8 and 6.1.1.4'
H H 0.0000 0.0000 'International Tables Vol C Tables 4.2.6.8 and 6.1.1.4'
N N 0.0311 0.0180 'International Tables Vol C Tables 4.2.6.8 and 6.1.1.4'

loop_
_geom_angle_atom_site_label_1
_geom_angle_atom_site_label_2
_geom_angle_atom_site_label_3
_geom_angle
_geom_angle_site_symmetry_1
_geom_angle_site_symmetry_3
_geom_angle_publ_flag
C1 N1 C11 111.3(3) . . ?
C1 N1 C38 112.7(3) . . ?
C11 N1 C38 110.1(3) . . ?
C4 N2 C25 115.5(3) . . ?
C4 N2 C24 113.3(3) . . ?
C25 N2 C24 112.7(3) . . ?
C2 C1 C10 118.5(3) . . ?
C2 C1 N1 122.1(3) . . ?
C10 C1 N1 119.4(3) . . ?
C1 C2 C3 121.6(3) . . ?
C1 C2 H2 119.2 . . ?
C3 C2 H2 119.2 . . ?
C4 C3 C2 122.1(3) . . ?
C4 C3 H3 119.0 . . ?
C2 C3 H3 119.0 . . ?
C3 C4 N2 123.1(3) . . ?
C3 C4 C5 118.2(3) . . ?
N2 C4 C5 118.7(3) . . ?
C6 C5 C10 119.0(3) . . ?
C6 C5 C4 121.6(3) . . ?
C10 C5 C4 119.4(3) . . ?
C7 C6 C5 120.6(3) . . ?
C7 C6 H6 119.7 . . ?
C5 C6 H6 119.7 . . ?
C6 C7 C8 120.3(3) . . ?
C6 C7 H7 119.9 . . ?
C8 C7 H7 119.9 . . ?
C9 C8 C7 120.7(3) . . ?
C9 C8 H8 119.7 . . ?
C7 C8 H8 119.7 . . ?
C8 C9 C10 120.6(3) . . ?
C8 C9 H9 119.7 . . ?
C10 C9 H9 119.7 . . ?
C5 C10 C1 120.1(3) . . ?
C5 C10 C9 118.7(3) . . ?
C1 C10 C9 121.1(3) . . ?
N1 C11 C12 113.2(3) . . ?
N1 C11 H11A 108.9 . . ?
C12 C11 H11A 108.9 . . ?
N1 C11 H11B 108.9 . . ?
C12 C11 H11B 108.9 . . ?
H11A C11 H11B 107.8 . . ?
C11 C12 C13 114.0(3) . . ?
C11 C12 H12A 108.7 . . ?
C13 C12 H12A 108.7 . . ?
C11 C12 H12B 108.7 . . ?
C13 C12 H12B 108.7 . . ?
H12A C12 H12B 107.6 . . ?
C14 C13 C12 115.0(3) . . ?
C14 C13 H13A 108.5 . . ?
C12 C13 H13A 108.5 . . ?
C14 C13 H13B 108.5 . . ?
C12 C13 H13B 108.5 . . ?
H13A C13 H13B 107.5 . . ?
C15 C14 C13 114.1(3) . . ?
C15 C14 H14A 108.7 . . ?
C13 C14 H14A 108.7 . . ?
C15 C14 H14B 108.7 . . ?
C13 C14 H14B 108.7 . . ?
H14A C14 H14B 107.6 . . ?
C14 C15 C16 113.4(3) . . ?
C14 C15 H15A 108.9 . . ?
C16 C15 H15A 108.9 . . ?
C14 C15 H15B 108.9 . . ?
C16 C15 H15B 108.9 . . ?
H15A C15 H15B 107.7 . . ?
C15 C16 C17 113.8(3) . . ?
C15 C16 H16A 108.8 . . ?
C17 C16 H16A 108.8 . . ?
C15 C16 H16B 108.8 . . ?
C17 C16 H16B 108.8 . . ?
H16A C16 H16B 107.7 . . ?
C18 C17 C16 114.5(4) . . ?
C18 C17 H17A 108.6 . . ?
C16 C17 H17A 108.6 . . ?
C18 C17 H17B 108.6 . . ?
C16 C17 H17B 108.6 . . ?
H17A C17 H17B 107.6 . . ?
C17 C18 C19 113.5(3) . . ?
C17 C18 H18A 108.9 . . ?
C19 C18 H18A 108.9 . . ?
C17 C18 H18B 108.9 . . ?
C19 C18 H18B 108.9 . . ?
H18A C18 H18B 107.7 . . ?
C18 C19 C20 115.0(3) . . ?
C18 C19 H19A 108.5 . . ?
C20 C19 H19A 108.5 . . ?
C18 C19 H19B 108.5 . . ?
C20 C19 H19B 108.5 . . ?
H19A C19 H19B 107.5 . . ?
C21 C20 C19 113.4(3) . . ?
C21 C20 H20A 108.9 . . ?
C19 C20 H20A 108.9 . . ?
C21 C20 H20B 108.9 . . ?
C19 C20 H20B 108.9 . . ?
H20A C20 H20B 107.7 . . ?
C22 C21 C20 114.9(4) . . ?
C22 C21 H21A 108.5 . . ?
C20 C21 H21A 108.5 . . ?
C22 C21 H21B 108.5 . . ?
C20 C21 H21B 108.5 . . ?
H21A C21 H21B 107.5 . . ?
C23 C22 C21 112.6(3) . . ?
C23 C22 H22A 109.1 . . ?
C21 C22 H22A 109.1 . . ?
C23 C22 H22B 109.1 . . ?
C21 C22 H22B 109.1 . . ?
H22A C22 H22B 107.8 . . ?
C22 C23 C24 113.1(3) . . ?
C22 C23 H23A 109.0 . . ?
C24 C23 H23A 109.0 . . ?
C22 C23 H23B 109.0 . . ?
C24 C23 H23B 109.0 . . ?
H23A C23 H23B 107.8 . . ?
N2 C24 C23 115.3(3) . . ?
N2 C24 H24A 108.5 . . ?
C23 C24 H24A 108.5 . . ?
N2 C24 H24B 108.5 . . ?
C23 C24 H24B 108.5 . . ?
H24A C24 H24B 107.5 . . ?
N2 C25 C26 112.3(3) . . ?
N2 C25 H25A 109.1 . . ?
C26 C25 H25A 109.1 . . ?
N2 C25 H25B 109.1 . . ?
C26 C25 H25B 109.1 . . ?
H25A C25 H25B 107.9 . . ?
C25 C26 C27 114.3(3) . . ?
C25 C26 C127 112.0(9) . . ?
C25 C26 H26A 108.7 . . ?
C27 C26 H26A 108.7 . . ?
C25 C26 H26B 108.7 . . ?
C27 C26 H26B 108.7 . . ?
H26A C26 H26B 107.6 . . ?
C28 C27 C26 114.8(4) . . ?
C28 C27 H27A 108.6 . . ?
C26 C27 H27A 108.6 . . ?
C28 C27 H27B 108.6 . . ?
C26 C27 H27B 108.6 . . ?
H27A C27 H27B 107.5 . . ?
C27 C28 C29 112.6(4) . . ?
C27 C28 H28A 109.1 . . ?
C29 C28 H28A 109.1 . . ?
C27 C28 H28B 109.1 . . ?
C29 C28 H28B 109.1 . . ?
H28A C28 H28B 107.8 . . ?
C128 C127 C26 109.4(16) . . ?
C128 C127 H12C 109.8 . . ?
C26 C127 H12C 109.8 . . ?
C128 C127 H12D 109.8 . . ?
C26 C127 H12D 109.8 . . ?
H12C C127 H12D 108.2 . . ?
C127 C128 C29 99.8(14) . . ?
C127 C128 H12E 111.8 . . ?
C29 C128 H12E 111.8 . . ?
C127 C128 H12F 111.8 . . ?
C29 C128 H12F 111.8 . . ?
H12E C128 H12F 109.5 . . ?
C30 C29 C28 118.4(4) . . ?
C30 C29 C128 83.0(7) . . ?
C30 C29 H29A 107.7 . . ?
C28 C29 H29A 107.7 . . ?
C30 C29 H29B 107.7 . . ?
C28 C29 H29B 107.7 . . ?
H29A C29 H29B 107.1 . . ?
C31 C30 C29 114.8(4) . . ?
C31 C30 H30A 108.6 . . ?
C29 C30 H30A 108.6 . . ?
C31 C30 H30B 108.6 . . ?
C29 C30 H30B 108.6 . . ?
H30A C30 H30B 107.5 . . ?
C32 C31 C30 114.3(4) . . ?
C32 C31 H31A 108.7 . . ?
C30 C31 H31A 108.7 . . ?
C32 C31 H31B 108.7 . . ?
C30 C31 H31B 108.7 . . ?
H31A C31 H31B 107.6 . . ?
C31 C32 C33 115.1(4) . . ?
C31 C32 H32A 108.5 . . ?
C33 C32 H32A 108.5 . . ?
C31 C32 H32B 108.5 . . ?
C33 C32 H32B 108.5 . . ?
H32A C32 H32B 107.5 . . ?
C34 C33 C32 112.6(3) . . ?
C34 C33 H33A 109.1 . . ?
C32 C33 H33A 109.1 . . ?
C34 C33 H33B 109.1 . . ?
C32 C33 H33B 109.1 . . ?
H33A C33 H33B 107.8 . . ?
C33 C34 C35 115.6(3) . . ?
C33 C34 H34A 108.4 . . ?
C35 C34 H34A 108.4 . . ?
C33 C34 H34B 108.4 . . ?
C35 C34 H34B 108.4 . . ?
H34A C34 H34B 107.4 . . ?
C34 C35 C36 115.8(3) . . ?
C34 C35 H35A 108.3 . . ?
C36 C35 H35A 108.3 . . ?
C34 C35 H35B 108.3 . . ?
C36 C35 H35B 108.3 . . ?
H35A C35 H35B 107.4 . . ?
C35 C36 C37 113.7(3) . . ?
C35 C36 H36A 108.8 . . ?
C37 C36 H36A 108.8 . . ?
C35 C36 H36B 108.8 . . ?
C37 C36 H36B 108.8 . . ?
H36A C36 H36B 107.7 . . ?
C38 C37 C36 112.9(3) . . ?
C38 C37 H37A 109.0 . . ?
C36 C37 H37A 109.0 . . ?
C38 C37 H37B 109.0 . . ?
C36 C37 H37B 109.0 . . ?
H37A C37 H37B 107.8 . . ?
N1 C38 C37 114.5(3) . . ?
N1 C38 H38A 108.6 . . ?
C37 C38 H38A 108.6 . . ?
N1 C38 H38B 108.6 . . ?
C37 C38 H38B 108.6 . . ?
H38A C38 H38B 107.6 . . ?

loop_
_geom_bond_atom_site_label_1
_geom_bond_atom_site_label_2
_geom_bond_distance
_geom_bond_site_symmetry_2
_geom_bond_publ_flag
N1 C1 1.444(4) . ?
N1 C11 1.470(5) . ?
N1 C38 1.474(5) . ?
N2 C4 1.424(4) . ?
N2 C25 1.472(5) . ?
N2 C24 1.474(5) . ?
C1 C2 1.379(5) . ?
C1 C10 1.424(5) . ?
C2 C3 1.398(5) . ?
C2 H2 0.9500 . ?
C3 C4 1.367(5) . ?
C3 H3 0.9500 . ?
C4 C5 1.447(4) . ?
C5 C6 1.416(5) . ?
C5 C10 1.420(5) . ?
C6 C7 1.379(5) . ?
C6 H6 0.9500 . ?
C7 C8 1.403(5) . ?
C7 H7 0.9500 . ?
C8 C9 1.362(5) . ?
C8 H8 0.9500 . ?
C9 C10 1.430(4) . ?
C9 H9 0.9500 . ?
C11 C12 1.510(5) . ?
C11 H11A 0.9900 . ?
C11 H11B 0.9900 . ?
C12 C13 1.541(5) . ?
C12 H12A 0.9900 . ?
C12 H12B 0.9900 . ?
C13 C14 1.539(5) . ?
C13 H13A 0.9900 . ?
C13 H13B 0.9900 . ?
C14 C15 1.527(5) . ?
C14 H14A 0.9900 . ?
C14 H14B 0.9900 . ?
C15 C16 1.530(5) . ?
C15 H15A 0.9900 . ?
C15 H15B 0.9900 . ?
C16 C17 1.531(5) . ?
C16 H16A 0.9900 . ?
C16 H16B 0.9900 . ?
C17 C18 1.519(6) . ?
C17 H17A 0.9900 . ?
C17 H17B 0.9900 . ?
C18 C19 1.536(5) . ?
C18 H18A 0.9900 . ?
C18 H18B 0.9900 . ?
C19 C20 1.537(5) . ?
C19 H19A 0.9900 . ?
C19 H19B 0.9900 . ?
C20 C21 1.531(5) . ?
C20 H20A 0.9900 . ?
C20 H20B 0.9900 . ?
C21 C22 1.531(6) . ?
C21 H21A 0.9900 . ?
C21 H21B 0.9900 . ?
C22 C23 1.522(5) . ?
C22 H22A 0.9900 . ?
C22 H22B 0.9900 . ?
C23 C24 1.528(5) . ?
C23 H23A 0.9900 . ?
C23 H23B 0.9900 . ?
C24 H24A 0.9900 . ?
C24 H24B 0.9900 . ?
C25 C26 1.516(5) . ?
C25 H25A 0.9900 . ?
C25 H25B 0.9900 . ?
C26 C27 1.528(6) . ?
C26 C127 1.65(2) . ?
C26 H26A 0.9900 . ?
C26 H26B 0.9900 . ?
C27 C28 1.518(7) . ?
C27 H27A 0.9900 . ?
C27 H27B 0.9900 . ?
C28 C29 1.549(6) . ?
C28 H28A 0.9900 . ?
C28 H28B 0.9900 . ?
C127 C128 1.535(17) . ?
C127 H12C 0.9900 . ?
C127 H12D 0.9900 . ?
C128 C29 1.616(16) . ?
C128 H12E 0.9900 . ?
C128 H12F 0.9900 . ?
C29 C30 1.529(7) . ?
C29 H29A 0.9900 . ?
C29 H29B 0.9900 . ?
C30 C31 1.524(7) . ?
C30 H30A 0.9900 . ?
C30 H30B 0.9900 . ?
C31 C32 1.520(6) . ?
C31 H31A 0.9900 . ?
C31 H31B 0.9900 . ?
C32 C33 1.525(6) . ?
C32 H32A 0.9900 . ?
C32 H32B 0.9900 . ?
C33 C34 1.521(6) . ?
C33 H33A 0.9900 . ?
C33 H33B 0.9900 . ?
C34 C35 1.521(6) . ?
C34 H34A 0.9900 . ?
C34 H34B 0.9900 . ?
C35 C36 1.528(5) . ?
C35 H35A 0.9900 . ?
C35 H35B 0.9900 . ?
C36 C37 1.532(5) . ?
C36 H36A 0.9900 . ?
C36 H36B 0.9900 . ?
C37 C38 1.526(6) . ?
C37 H37A 0.9900 . ?
C37 H37B 0.9900 . ?
C38 H38A 0.9900 . ?
C38 H38B 0.9900 . ?

loop_
_geom_torsion_atom_site_label_1
_geom_torsion_atom_site_label_2
_geom_torsion_atom_site_label_3
_geom_torsion_atom_site_label_4
_geom_torsion
_geom_torsion_site_symmetry_1
_geom_torsion_site_symmetry_2
_geom_torsion_site_symmetry_3
_geom_torsion_site_symmetry_4
_geom_torsion_publ_flag
C11 N1 C1 C2 70.1(4) . . . . ?
C38 N1 C1 C2 -54.2(4) . . . . ?
C11 N1 C1 C10 -111.1(3) . . . . ?
C38 N1 C1 C10 124.6(3) . . . . ?
C10 C1 C2 C3 1.3(6) . . . . ?
N1 C1 C2 C3 -179.9(4) . . . . ?
C1 C2 C3 C4 -1.7(6) . . . . ?
C2 C3 C4 N2 -178.6(4) . . . . ?
C2 C3 C4 C5 -0.4(6) . . . . ?
C25 N2 C4 C3 27.2(5) . . . . ?
C24 N2 C4 C3 -104.9(4) . . . . ?
C25 N2 C4 C5 -150.9(3) . . . . ?
C24 N2 C4 C5 77.0(4) . . . . ?
C3 C4 C5 C6 -175.7(3) . . . . ?
N2 C4 C5 C6 2.5(5) . . . . ?
C3 C4 C5 C10 2.8(5) . . . . ?
N2 C4 C5 C10 -179.0(3) . . . . ?
C10 C5 C6 C7 1.1(5) . . . . ?
C4 C5 C6 C7 179.7(3) . . . . ?
C5 C6 C7 C8 1.1(6) . . . . ?
C6 C7 C8 C9 -2.0(6) . . . . ?
C7 C8 C9 C10 0.5(6) . . . . ?
C6 C5 C10 C1 175.4(3) . . . . ?
C4 C5 C10 C1 -3.2(5) . . . . ?
C6 C5 C10 C9 -2.5(5) . . . . ?
C4 C5 C10 C9 178.9(3) . . . . ?
C2 C1 C10 C5 1.1(5) . . . . ?
N1 C1 C10 C5 -177.7(3) . . . . ?
C2 C1 C10 C9 179.0(3) . . . . ?
N1 C1 C10 C9 0.1(5) . . . . ?
C8 C9 C10 C5 1.7(5) . . . . ?
C8 C9 C10 C1 -176.1(3) . . . . ?
C1 N1 C11 C12 61.6(4) . . . . ?
C38 N1 C11 C12 -172.7(3) . . . . ?
N1 C11 C12 C13 179.5(3) . . . . ?
C11 C12 C13 C14 60.2(4) . . . . ?
C12 C13 C14 C15 59.9(5) . . . . ?
C13 C14 C15 C16 -175.8(4) . . . . ?
C14 C15 C16 C17 176.9(4) . . . . ?
C15 C16 C17 C18 73.5(5) . . . . ?
C16 C17 C18 C19 177.2(3) . . . . ?
C17 C18 C19 C20 62.3(4) . . . . ?
C18 C19 C20 C21 62.6(5) . . . . ?
C19 C20 C21 C22 -170.0(3) . . . . ?
C20 C21 C22 C23 67.7(5) . . . . ?
C21 C22 C23 C24 165.3(3) . . . . ?
C4 N2 C24 C23 57.7(4) . . . . ?
C25 N2 C24 C23 -75.7(4) . . . . ?
C22 C23 C24 N2 171.5(3) . . . . ?
C4 N2 C25 C26 148.6(3) . . . . ?
C24 N2 C25 C26 -79.0(4) . . . . ?
N2 C25 C26 C27 -60.8(5) . . . . ?
N2 C25 C26 C127 -97.1(9) . . . . ?
C25 C26 C27 C28 -59.3(6) . . . . ?
C26 C27 C28 C29 -172.0(4) . . . . ?
C25 C26 C127 C128 69.1(18) . . . . ?
C26 C127 C128 C29 178.0(13) . . . . ?
C27 C28 C29 C30 -61.2(6) . . . . ?
C127 C128 C29 C30 -164.0(15) . . . . ?
C28 C29 C30 C31 -50.8(6) . . . . ?
C128 C29 C30 C31 -64.1(9) . . . . ?
C29 C30 C31 C32 -59.7(6) . . . . ?
C30 C31 C32 C33 -179.5(4) . . . . ?
C31 C32 C33 C34 -176.2(4) . . . . ?
C32 C33 C34 C35 -173.4(3) . . . . ?
C33 C34 C35 C36 -59.0(5) . . . . ?
C34 C35 C36 C37 -55.9(5) . . . . ?
C35 C36 C37 C38 -170.3(3) . . . . ?
C1 N1 C38 C37 -55.5(4) . . . . ?
C11 N1 C38 C37 179.6(3) . . . . ?
C36 C37 C38 N1 -59.7(4) . . . . ?
